data_4126512
loop_
_publ_author_name
'Tang, Yingying'
'Peng, Cheng'
'Guo, Wenbin'
'Wang, Jun-Feng'
'Su, Gang'
'He, Zhangzhen'

_publ_section_title
;
 The Octa-Kagom\'e Lattice Compounds Showing Quantum Critical Behaviors:
 Spin Gap Ground State versus Antiferromagnetic Ordering.
;
_journal_name_full 'Journal of the American Chemical Society'
_journal_paper_doi 10.1021/jacs.7b09246
_journal_year 2017
_chemical_formula_sum 'Bi Cu2 H3 O10 S Te'
_chemical_formula_weight 658.77
_chemical_name_systematic
; 
 ? 
;
_space_group_IT_number 14
_symmetry_cell_setting monoclinic
_symmetry_space_group_name_Hall '-P 2ybc'
_symmetry_space_group_name_H-M 'P 1 21/c 1'
_atom_sites_solution_hydrogens none
_atom_sites_solution_primary direct
_atom_sites_solution_secondary difmap
_audit_creation_method SHELXL-97
_cell_angle_alpha 90.00
_cell_angle_beta 115.38(2)
_cell_angle_gamma 90.00
_cell_formula_units_Z 4
_cell_length_a 9.591(5)
_cell_length_b 6.323(3)
_cell_length_c 15.092(6)
_cell_measurement_reflns_used 2155
_cell_measurement_temperature 293(2)
_cell_measurement_theta_max 27.6218
_cell_measurement_theta_min 2.9039
_cell_volume 826.9(7)
_computing_cell_refinement 'CrystalClear (Rigaku Inc., 2008)'
_computing_data_collection 'CrystalClear (Rigaku Inc., 2008)'
_computing_data_reduction 'CrystalClear (Rigaku Inc., 2008)'
_computing_structure_refinement 'SHELXL-97 (Sheldrick, 1997)'
_computing_structure_solution 'SHELXS-97 (Sheldrick, 1990)'
_diffrn_ambient_temperature 293(2)
_diffrn_detector_area_resol_mean 14.6306
_diffrn_measured_fraction_theta_full 0.995
_diffrn_measured_fraction_theta_max 0.995
_diffrn_measurement_device_type CCD
_diffrn_measurement_method CCD_Profile_fitting
_diffrn_radiation_monochromator graphite
_diffrn_radiation_source 'fine-focus sealed tube'
_diffrn_radiation_type MoK\a
_diffrn_radiation_wavelength 0.71073
_diffrn_reflns_av_R_equivalents 0.0402
_diffrn_reflns_av_sigmaI/netI 0.0320
_diffrn_reflns_limit_h_max 12
_diffrn_reflns_limit_h_min -12
_diffrn_reflns_limit_k_max 8
_diffrn_reflns_limit_k_min -8
_diffrn_reflns_limit_l_max 19
_diffrn_reflns_limit_l_min -19
_diffrn_reflns_number 8851
_diffrn_reflns_theta_full 27.49
_diffrn_reflns_theta_max 27.49
_diffrn_reflns_theta_min 2.35
_exptl_absorpt_coefficient_mu 30.078
_exptl_absorpt_correction_T_max 1.0000
_exptl_absorpt_correction_T_min 0.7922
_exptl_absorpt_correction_type multi-scan
_exptl_crystal_colour Blue
_exptl_crystal_density_diffrn 5.292
_exptl_crystal_density_method 'not measured'
_exptl_crystal_description Prism
_exptl_crystal_F_000 1168
_exptl_crystal_size_max 0.1000
_exptl_crystal_size_mid 0.0500
_exptl_crystal_size_min 0.0500
_refine_diff_density_max 1.455
_refine_diff_density_min -1.171
_refine_diff_density_rms 0.252
_refine_ls_extinction_method none
_refine_ls_goodness_of_fit_ref 1.067
_refine_ls_hydrogen_treatment bone
_refine_ls_matrix_type full
_refine_ls_number_parameters 136
_refine_ls_number_reflns 1891
_refine_ls_number_restraints 4
_refine_ls_restrained_S_all 1.068
_refine_ls_R_factor_all 0.0301
_refine_ls_R_factor_gt 0.0253
_refine_ls_shift/su_max 0.001
_refine_ls_shift/su_mean 0.000
_refine_ls_structure_factor_coef Fsqd
_refine_ls_weighting_details 'calc w=1/[\s^2^(Fo^2^)+(0.0263P)^2^+0.0000P] where P=(Fo^2^+2Fc^2^)/3'
_refine_ls_weighting_scheme calc
_refine_ls_wR_factor_gt 0.0527
_refine_ls_wR_factor_ref 0.0549
_reflns_number_gt 1714
_reflns_number_total 1891
_reflns_threshold_expression >2sigma(I)
_cod_data_source_file ja7b09246_si_003.cif
_cod_data_source_block 1
_cod_depositor_comments
;
The following automatic conversions were performed:

'_exptl_absorpt_correction_type' value 'Multi-scan' changed to
'multi-scan' according to
/home/data/users/saulius/crontab/automatic-downloads/rss-feeds/ACS/lib/dictionaries/cif_core.dic
dictionary named 'cif_core.dic' version 2.4.2 from 2011-04-26.

Automatic conversion script
Id: cif_fix_values 4973 2017-02-22 13:04:09Z antanas 
;
_cod_original_sg_symbol_H-M p21/c
_cod_original_formula_sum ' Bi Cu2 H3 O10 S Te '
_cod_database_code 4126512

loop_
_symmetry_equiv_pos_as_xyz
'x, y, z'
'-x, y+1/2, -z+1/2'
'-x, -y, -z'
'x, -y-1/2, z-1/2'

loop_
_atom_site_label
_atom_site_type_symbol
_atom_site_fract_x
_atom_site_fract_y
_atom_site_fract_z
_atom_site_U_iso_or_equiv
_atom_site_adp_type
_atom_site_occupancy
_atom_site_symmetry_multiplicity
_atom_site_calc_flag
_atom_site_refinement_flags
Bi Bi -0.33756(3) -0.39340(4) -0.357882(16) 0.01049(8) Uani 1 1 d .
Te Te -0.27276(4) 0.11317(6) -0.19455(3) 0.00761(10) Uani 1 1 d .
Cu1 Cu -0.10787(9) -0.00939(13) 0.04608(5) 0.01140(17) Uani 1 1 d .
Cu2 Cu -0.00437(8) -0.11976(11) -0.26193(5) 0.00932(17) Uani 1 1 d .
S S -0.37043(18) -0.1243(2) -0.57807(12) 0.0110(3) Uani 1 1 d .
O1 O -0.2033(5) -0.0917(7) -0.2564(3) 0.0145(10) Uani 1 1 d .
O2 O -0.0956(5) -0.3837(6) -0.3305(3) 0.0084(9) Uani 1 1 d .
O3 O -0.0995(5) 0.1100(6) -0.0718(3) 0.0108(9) Uani 1 1 d .
O4 O -0.2017(5) 0.3458(7) -0.2424(3) 0.0135(9) Uani 1 1 d .
O5 O -0.3191(5) -0.5778(7) -0.4766(3) 0.0138(10) Uani 1 1 d D
H5 H -0.4053 -0.5754 -0.5269 0.017 Uiso 1 1 d RD
O6 O -0.4097(5) 0.0887(7) -0.6209(4) 0.0199(11) Uani 1 1 d .
O7 O -0.0401(6) 0.3819(7) 0.1069(3) 0.0193(11) Uani 1 1 d D
H7B H -0.1135 0.4531 0.0644 0.023 Uiso 1 1 d RD
H7A H 0.0463 0.3893 0.1039 0.023 Uiso 1 1 d RD
O8 O -0.3609(8) -0.1258(8) -0.4786(4) 0.0369(15) Uani 1 1 d .
O9 O -0.4877(8) -0.2721(9) -0.6391(4) 0.0499(19) Uani 1 1 d .
O10 O -0.2201(8) -0.1885(10) -0.5705(6) 0.059(2) Uani 1 1 d .

loop_
_atom_site_aniso_label
_atom_site_aniso_U_11
_atom_site_aniso_U_22
_atom_site_aniso_U_33
_atom_site_aniso_U_23
_atom_site_aniso_U_13
_atom_site_aniso_U_12
Bi 0.00943(13) 0.01139(14) 0.01309(13) -0.00067(9) 0.00716(10) -0.00004(9)
Te 0.0081(2) 0.0079(2) 0.00917(19) -0.00013(15) 0.00591(16) -0.00025(15)
Cu1 0.0111(4) 0.0166(4) 0.0093(3) 0.0029(3) 0.0070(3) 0.0015(3)
Cu2 0.0081(4) 0.0093(4) 0.0127(4) -0.0037(3) 0.0065(3) -0.0010(3)
S 0.0103(7) 0.0084(8) 0.0153(7) 0.0000(6) 0.0063(6) 0.0002(6)
O1 0.013(2) 0.015(2) 0.019(2) -0.0085(19) 0.010(2) -0.0029(19)
O2 0.007(2) 0.009(2) 0.011(2) -0.0018(16) 0.0056(17) 0.0004(17)
O3 0.009(2) 0.018(3) 0.007(2) 0.0010(17) 0.0061(17) -0.0007(18)
O4 0.008(2) 0.017(2) 0.018(2) 0.0056(19) 0.0084(19) 0.0032(19)
O5 0.007(2) 0.020(3) 0.012(2) -0.0015(19) 0.0023(18) 0.0026(19)
O6 0.022(3) 0.014(2) 0.026(3) 0.001(2) 0.013(2) 0.003(2)
O7 0.017(3) 0.025(3) 0.016(2) -0.003(2) 0.007(2) 0.000(2)
O8 0.068(4) 0.024(3) 0.019(3) 0.007(2) 0.019(3) 0.015(3)
O9 0.059(4) 0.030(3) 0.024(3) 0.014(3) -0.017(3) -0.032(3)
O10 0.048(4) 0.046(4) 0.118(6) 0.044(4) 0.067(4) 0.029(3)

loop_
_atom_type_symbol
_atom_type_description
_atom_type_scat_dispersion_real
_atom_type_scat_dispersion_imag
_atom_type_scat_source
Bi Bi -4.1077 10.2566 'International Tables Vol C Tables 4.2.6.8 and 6.1.1.4'
Cu Cu 0.3201 1.2651 'International Tables Vol C Tables 4.2.6.8 and 6.1.1.4'
H H 0.0000 0.0000 'International Tables Vol C Tables 4.2.6.8 and 6.1.1.4'
O O 0.0106 0.0060 'International Tables Vol C Tables 4.2.6.8 and 6.1.1.4'
S S 0.1246 0.1234 'International Tables Vol C Tables 4.2.6.8 and 6.1.1.4'
Te Te -0.5308 1.6751 'International Tables Vol C Tables 4.2.6.8 and 6.1.1.4'

loop_
_geom_angle_atom_site_label_1
_geom_angle_atom_site_label_2
_geom_angle_atom_site_label_3
_geom_angle
_geom_angle_site_symmetry_1
_geom_angle_site_symmetry_3
O2 Bi O5 73.70(15) . .
O2 Bi O4 70.80(15) . 1_545
O5 Bi O4 91.09(16) . 1_545
O2 Bi O8 82.58(18) . .
O5 Bi O8 76.87(17) . .
O4 Bi O8 153.00(19) 1_545 .
O2 Bi O1 68.02(15) . .
O5 Bi O1 135.91(15) . .
O4 Bi O1 96.19(17) 1_545 .
O8 Bi O1 77.28(17) . .
O2 Bi O9 129.20(19) . 3_444
O5 Bi O9 80.6(2) . 3_444
O4 Bi O9 66.63(16) 1_545 3_444
O8 Bi O9 132.86(19) . 3_444
O1 Bi O9 141.61(18) . 3_444
O2 Bi Cu1 36.85(11) . 4
O5 Bi Cu1 38.20(11) . 4
O4 Bi Cu1 85.96(11) 1_545 4
O8 Bi Cu1 69.56(14) . 4
O1 Bi Cu1 98.92(10) . 4
O9 Bi Cu1 112.95(17) 3_444 4
O2 Bi Cu2 35.27(11) . 2_544
O5 Bi Cu2 79.04(11) . 2_544
O4 Bi Cu2 35.60(10) 1_545 2_544
O8 Bi Cu2 117.53(15) . 2_544
O1 Bi Cu2 82.10(11) . 2_544
O9 Bi Cu2 97.67(15) 3_444 2_544
Cu1 Bi Cu2 56.45(4) 4 2_544
O2 Bi Cu2 33.46(10) . .
O5 Bi Cu2 103.25(11) . .
O4 Bi Cu2 85.36(11) 1_545 .
O8 Bi Cu2 74.31(16) . .
O1 Bi Cu2 34.90(10) . .
O9 Bi Cu2 151.89(12) 3_444 .
Cu1 Bi Cu2 65.12(4) 4 .
Cu2 Bi Cu2 56.81(3) 2_544 .
O1 Te O3 97.46(19) . .
O1 Te O4 94.8(2) . .
O3 Te O4 94.20(18) . .
O1 Te Cu1 105.92(14) . .
O3 Te Cu1 29.58(12) . .
O4 Te Cu1 120.74(14) . .
O1 Te Cu1 71.80(14) . 3
O3 Te Cu1 27.50(12) . 3
O4 Te Cu1 86.64(13) . 3
Cu1 Te Cu1 51.38(3) . 3
O1 Te Cu2 77.05(14) . 2_554
O3 Te Cu2 76.40(13) . 2_554
O4 Te Cu2 27.20(13) . 2_554
Cu1 Te Cu2 105.92(3) . 2_554
Cu1 Te Cu2 61.69(4) 3 2_554
O1 Te Cu2 25.43(13) . .
O3 Te Cu2 80.29(13) . .
O4 Te Cu2 77.53(13) . .
Cu1 Te Cu2 98.83(3) . .
Cu1 Te Cu2 52.81(3) 3 .
Cu2 Te Cu2 54.73(3) 2_554 .
O2 Cu1 O3 93.32(17) 4_556 3
O2 Cu1 O3 174.33(18) 4_556 .
O3 Cu1 O3 82.69(18) 3 .
O2 Cu1 O5 84.19(17) 4_556 4_556
O3 Cu1 O5 176.83(18) 3 4_556
O3 Cu1 O5 99.93(18) . 4_556
O2 Cu1 O10 103.9(2) 4_556 4_556
O3 Cu1 O10 89.18(19) 3 4_556
O3 Cu1 O10 80.2(2) . 4_556
O5 Cu1 O10 89.5(2) 4_556 4_556
O2 Cu1 O7 95.11(16) 4_556 .
O3 Cu1 O7 99.12(16) 3 .
O3 Cu1 O7 81.61(16) . .
O5 Cu1 O7 83.09(17) 4_556 .
O10 Cu1 O7 158.8(2) 4_556 .
O2 Cu1 Cu1 134.59(13) 4_556 3
O3 Cu1 Cu1 41.40(12) 3 3
O3 Cu1 Cu1 41.29(12) . 3
O5 Cu1 Cu1 141.19(13) 4_556 3
O10 Cu1 Cu1 82.91(13) 4_556 3
O7 Cu1 Cu1 90.47(11) . 3
O2 Cu1 Cu2 39.07(12) 4_556 3
O3 Cu1 Cu2 90.65(12) 3 3
O3 Cu1 Cu2 136.57(13) . 3
O5 Cu1 Cu2 88.65(13) 4_556 3
O10 Cu1 Cu2 142.88(18) 4_556 3
O7 Cu1 Cu2 57.06(10) . 3
Cu1 Cu1 Cu2 119.46(5) 3 3
O2 Cu1 Bi 42.35(12) 4_556 4_556
O3 Cu1 Bi 133.63(12) 3 4_556
O3 Cu1 Bi 142.51(13) . 4_556
O5 Cu1 Bi 43.48(12) 4_556 4_556
O10 Cu1 Bi 89.99(14) 4_556 4_556
O7 Cu1 Bi 98.02(10) . 4_556
Cu1 Cu1 Bi 171.13(5) 3 4_556
Cu2 Cu1 Bi 64.11(3) 3 4_556
O2 Cu1 Te 157.37(13) 4_556 .
O3 Cu1 Te 104.82(12) 3 .
O3 Cu1 Te 28.25(12) . .
O5 Cu1 Te 77.15(13) 4_556 .
O10 Cu1 Te 63.69(19) 4_556 .
O7 Cu1 Te 95.25(11) . .
Cu1 Cu1 Te 65.34(4) 3 .
Cu2 Cu1 Te 150.55(4) 3 .
Bi Cu1 Te 116.08(4) 4_556 .
O2 Cu1 Te 72.32(13) 4_556 3
O3 Cu1 Te 26.34(12) 3 3
O3 Cu1 Te 102.70(13) . 3
O5 Cu1 Te 152.67(13) 4_556 3
O10 Cu1 Te 109.24(17) 4_556 3
O7 Cu1 Te 85.24(11) . 3
Cu1 Cu1 Te 63.28(4) 3 3
Cu2 Cu1 Te 64.34(3) 3 3
Bi Cu1 Te 114.67(4) 4_556 3
Te Cu1 Te 128.62(3) . 3
O2 Cu1 Cu2 25.51(12) 4_556 4_556
O3 Cu1 Cu2 73.55(12) 3 4_556
O3 Cu1 Cu2 153.32(13) . 4_556
O5 Cu1 Cu2 103.51(13) 4_556 4_556
O10 Cu1 Cu2 87.4(2) 4_556 4_556
O7 Cu1 Cu2 113.58(11) . 4_556
Cu1 Cu1 Cu2 114.04(4) 3 4_556
Cu2 Cu1 Cu2 57.15(3) 3 4_556
Bi Cu1 Cu2 60.10(3) 4_556 4_556
Te Cu1 Cu2 151.11(3) . 4_556
Te Cu1 Cu2 59.31(2) 3 4_556
O1 Cu2 O4 175.88(19) . 2_544
O1 Cu2 O2 82.91(17) . .
O4 Cu2 O2 97.98(17) 2_544 .
O1 Cu2 O2 95.07(17) . 2_554
O4 Cu2 O2 83.31(17) 2_544 2_554
O2 Cu2 O2 169.07(12) . 2_554
O1 Cu2 O7 100.50(18) . 4_565
O4 Cu2 O7 83.25(18) 2_544 4_565
O2 Cu2 O7 103.02(17) . 4_565
O2 Cu2 O7 87.91(16) 2_554 4_565
O1 Cu2 Cu1 80.52(13) . 3
O4 Cu2 Cu1 95.96(13) 2_544 3
O2 Cu2 Cu1 131.31(12) . 3
O2 Cu2 Cu1 37.93(11) 2_554 3
O7 Cu2 Cu1 124.87(12) 4_565 3
O1 Cu2 Cu2 83.31(13) . 2_554
O4 Cu2 Cu2 97.44(13) 2_544 2_554
O2 Cu2 Cu2 152.90(13) . 2_554
O2 Cu2 Cu2 36.09(12) 2_554 2_554
O7 Cu2 Cu2 57.03(11) 4_565 2_554
Cu1 Cu2 Cu2 68.60(3) 3 2_554
O1 Cu2 Cu2 93.69(13) . 2_544
O4 Cu2 Cu2 84.74(13) 2_544 2_544
O2 Cu2 Cu2 36.63(12) . 2_544
O2 Cu2 Cu2 133.34(12) 2_554 2_544
O7 Cu2 Cu2 134.97(11) 4_565 2_544
Cu1 Cu2 Cu2 99.44(4) 3 2_544
Cu2 Cu2 Cu2 167.98(5) 2_554 2_544
O1 Cu2 Bi 133.91(13) . 2_554
O4 Cu2 Bi 44.16(13) 2_544 2_554
O2 Cu2 Bi 140.24(12) . 2_554
O2 Cu2 Bi 39.24(12) 2_554 2_554
O7 Cu2 Bi 86.40(12) 4_565 2_554
Cu1 Cu2 Bi 59.44(3) 3 2_554
Cu2 Cu2 Bi 62.42(3) 2_554 2_554
Cu2 Cu2 Bi 113.31(4) 2_544 2_554
O1 Cu2 Bi 45.62(12) . .
O4 Cu2 Bi 135.60(13) 2_544 .
O2 Cu2 Bi 37.72(12) . .
O2 Cu2 Bi 140.51(12) 2_554 .
O7 Cu2 Bi 101.21(12) 4_565 .
Cu1 Cu2 Bi 115.43(3) 3 .
Cu2 Cu2 Bi 122.27(4) 2_554 .
Cu2 Cu2 Bi 60.77(3) 2_544 .
Bi Cu2 Bi 172.37(3) 2_554 .
O1 Cu2 Te 154.31(12) . 2_544
O4 Cu2 Te 26.14(12) 2_544 2_544
O2 Cu2 Te 71.84(12) . 2_544
O2 Cu2 Te 108.82(12) 2_554 2_544
O7 Cu2 Te 89.93(11) 4_565 2_544
Cu1 Cu2 Te 112.62(4) 3 2_544
Cu2 Cu2 Te 121.64(4) 2_554 2_544
Cu2 Cu2 Te 63.17(3) 2_544 2_544
Bi Cu2 Te 69.61(4) 2_554 2_544
Bi Cu2 Te 109.52(4) . 2_544
O1 Cu2 Te 24.39(12) . .
O4 Cu2 Te 154.10(13) 2_544 .
O2 Cu2 Te 107.21(12) . .
O2 Cu2 Te 70.82(12) 2_554 .
O7 Cu2 Te 96.58(11) 4_565 .
Cu1 Cu2 Te 62.85(3) 3 .
Cu2 Cu2 Te 62.11(3) 2_554 .
Cu2 Cu2 Te 112.04(4) 2_544 .
Bi Cu2 Te 109.95(4) 2_554 .
Bi Cu2 Te 70.00(4) . .
Te Cu2 Te 173.45(3) 2_544 .
O9 S O10 110.0(5) . .
O9 S O8 109.7(4) . .
O10 S O8 107.1(4) . .
O9 S O6 109.2(3) . .
O10 S O6 110.4(3) . .
O8 S O6 110.4(3) . .
Te O1 Cu2 130.2(2) . .
Te O1 Bi 130.3(2) . .
Cu2 O1 Bi 99.48(17) . .
Cu1 O2 Cu2 129.3(2) 4 .
Cu1 O2 Cu2 103.00(18) 4 2_544
Cu2 O2 Cu2 107.28(19) . 2_544
Cu1 O2 Bi 100.80(18) 4 .
Cu2 O2 Bi 108.83(18) . .
Cu2 O2 Bi 105.48(18) 2_544 .
Te O3 Cu1 126.2(2) . 3
Te O3 Cu1 122.2(2) . .
Cu1 O3 Cu1 97.31(18) 3 .
Te O4 Cu2 126.7(2) . 2_554
Te O4 Bi 130.9(2) . 1_565
Cu2 O4 Bi 100.25(17) 2_554 1_565
Cu1 O5 Bi 98.32(18) 4 .
Cu1 O5 H5 132.8 4 .
Bi O5 H5 109.3 . .
Cu2 O7 Cu1 144.0(2) 4_566 .
Cu2 O7 H7B 94.0 4_566 .
Cu1 O7 H7B 103.6 . .
Cu2 O7 H7A 102.2 4_566 .
Cu1 O7 H7A 97.8 . .
H7B O7 H7A 116.3 . .
S O8 Bi 136.0(3) . .
S O9 Bi 145.8(3) . 3_444
S O10 Cu1 112.4(3) . 4

loop_
_geom_bond_atom_site_label_1
_geom_bond_atom_site_label_2
_geom_bond_distance
_geom_bond_site_symmetry_2
Bi O2 2.176(4) .
Bi O5 2.207(4) .
Bi O4 2.347(4) 1_545
Bi O8 2.425(5) .
Bi O1 2.440(4) .
Bi O9 2.687(6) 3_444
Bi Cu1 3.1733(14) 4
Bi Cu2 3.3151(16) 2_544
Bi Cu2 3.3669(16) .
Te O1 1.878(4) .
Te O3 1.885(4) .
Te O4 1.890(4) .
Te Cu1 3.3715(16) .
Te Cu1 3.4302(19) 3
Te Cu2 3.4415(15) 2_554
Te Cu2 3.4747(15) .
Cu1 O2 1.938(4) 4_556
Cu1 O3 1.962(4) 3
Cu1 O3 1.966(4) .
Cu1 O5 1.983(4) 4_556
Cu1 O10 2.506(6) 4_556
Cu1 O7 2.622(4) .
Cu1 Cu1 2.9489(18) 3
Cu1 Cu2 3.0711(16) 3
Cu1 Bi 3.1733(14) 4_556
Cu1 Te 3.4302(19) 3
Cu1 Cu2 3.5234(15) 4_556
Cu2 O1 1.953(4) .
Cu2 O4 1.961(4) 2_544
Cu2 O2 1.961(4) .
Cu2 O2 1.987(4) 2_554
Cu2 O7 2.391(4) 4_565
Cu2 Cu1 3.0711(16) 3
Cu2 Cu2 3.1790(15) 2_554
Cu2 Cu2 3.1790(15) 2_544
Cu2 Bi 3.3151(16) 2_554
Cu2 Te 3.4415(15) 2_544
S O9 1.449(6) .
S O10 1.455(6) .
S O8 1.465(5) .
S O6 1.472(5) .
O2 Cu1 1.938(4) 4
O2 Cu2 1.987(4) 2_544
O3 Cu1 1.962(4) 3
O4 Cu2 1.961(4) 2_554
O4 Bi 2.347(4) 1_565
O5 Cu1 1.983(4) 4
O5 H5 0.8500 .
O7 Cu2 2.391(4) 4_566
O7 H7B 0.8500 .
O7 H7A 0.8500 .
O9 Bi 2.687(5) 3_444
O10 Cu1 2.506(6) 4
